data_1521066
loop_
_publ_author_name
'Gier, T.E.'
'Stucky, G.D.'
'Bu Xianhui'
'Harrison, W.T.A.'

_publ_section_title
;
 Tetrahedral networks containing beryllium: syntheses and structures of
 Be3 (P O4)2 . 2(H2 O) and Be (H As O4) . (H2 O)
;
_journal_name_full 'Journal of Solid State Chemistry'
_journal_page_first 394
_journal_page_last 398
_journal_volume 146
_journal_year 1999
_chemical_formula_sum 'As Be H3 O5'
_chemical_name_systematic 'Be (H As O4) (H2 O)'
_space_group_IT_number 29
_symmetry_space_group_name_Hall 'P 2c -2ac'
_symmetry_space_group_name_H-M 'P c a 21'
_cell_angle_alpha 90
_cell_angle_beta 90
_cell_angle_gamma 90
_cell_formula_units_Z 4
_cell_length_a 9.7471
_cell_length_b 4.6794
_cell_length_c 8.5929
_cell_volume 391.927
_citation_journal_id_ASTM JSSCBI
_cod_data_source_file Gier_JSSCBI_1999_275.cif
_cod_data_source_block H3As1Be1O5
_cod_original_cell_volume 391.9272
_cod_original_formula_sum 'H3 As1 Be1 O5'
_cod_database_code 1521066

loop_
_symmetry_equiv_pos_as_xyz
x,y,z
-x,-y,z+1/2
-x+1/2,y,z+1/2
x+1/2,-y,z

loop_
_atom_site_label
_atom_site_type_symbol
_atom_site_fract_x
_atom_site_fract_y
_atom_site_fract_z
_atom_site_occupancy
_atom_site_U_iso_or_equiv
O2 O-2 0.9437 0.3691 0.8382 1 0.0
O3 O-2 0.8238 -0.0576 0.0056 1 0.0
O5 O-2 0.0408 0.2444 0.1349 1 0.0
O4 O-2 0.0857 0.8624 0.9045 1 0.0
As1 As+5 0.97643 0.11406 0.9697 1 0.0
Be1 Be+2 0.955 0.3778 0.275 1 0.0
O1 O-2 0.8062 0.5087 0.222 1 0.0
